data_7214185
loop_
_publ_author_name
'Zheng, Sheng-Run'
'Chen, Rui-Ling'
'Liu, Zi-Meng'
'Wen, Xi-Ling'
'Xie, Tao'
'Fan, Jun'
'Zhang, Wei-Guang'

_publ_section_title
;
 Construction of terpyridine--Ln(iii) coordination polymers: structural
 diversity, visible and NIR luminescence properties and response to
 nerve-agent mimics
;
_journal_issue 14
_journal_name_full CrystEngComm
_journal_page_first 2898
_journal_paper_doi 10.1039/c3ce42091d
_journal_volume 16
_journal_year 2014
_chemical_formula_sum 'C22 H23 N3 O13 S2 Yb'
_chemical_formula_weight 774.59
_chemical_name_systematic
; 
 ? 
;
_space_group_IT_number 14
_symmetry_cell_setting monoclinic
_symmetry_space_group_name_Hall '-P 2ybc'
_symmetry_space_group_name_H-M 'P 1 21/c 1'
_atom_sites_solution_hydrogens geom
_atom_sites_solution_primary direct
_atom_sites_solution_secondary difmap
_audit_creation_method SHELXL-97
_cell_angle_alpha 90.00
_cell_angle_beta 92.1640(10)
_cell_angle_gamma 90.00
_cell_formula_units_Z 4
_cell_length_a 8.9698(6)
_cell_length_b 21.7582(15)
_cell_length_c 13.4973(10)
_cell_measurement_reflns_used 6310
_cell_measurement_temperature 296(2)
_cell_measurement_theta_max 27.44
_cell_measurement_theta_min 2.41
_cell_volume 2632.3(3)
_computing_cell_refinement 'Bruker SAINT'
_computing_data_collection 'Bruker APEX2'
_computing_data_reduction 'Bruker SAINT'
_computing_molecular_graphics 'Bruker SHELXTL'
_computing_publication_material 'Bruker SHELXTL'
_computing_structure_refinement 'SHELXL-97 (Sheldrick, 2008)'
_computing_structure_solution 'SHELXS-97 (Sheldrick, 2008)'
_diffrn_ambient_temperature 296(2)
_diffrn_measured_fraction_theta_full 0.993
_diffrn_measured_fraction_theta_max 0.993
_diffrn_measurement_device_type 'Bruker APEX-II CCD'
_diffrn_measurement_method '\f and \w scans'
_diffrn_radiation_monochromator graphite
_diffrn_radiation_source 'fine-focus sealed tube'
_diffrn_radiation_type MoK\a
_diffrn_radiation_wavelength 0.71073
_diffrn_reflns_av_R_equivalents 0.0310
_diffrn_reflns_av_sigmaI/netI 0.0375
_diffrn_reflns_limit_h_max 11
_diffrn_reflns_limit_h_min -11
_diffrn_reflns_limit_k_max 26
_diffrn_reflns_limit_k_min -27
_diffrn_reflns_limit_l_max 14
_diffrn_reflns_limit_l_min -17
_diffrn_reflns_number 15346
_diffrn_reflns_theta_full 27.00
_diffrn_reflns_theta_max 27.00
_diffrn_reflns_theta_min 1.78
_exptl_absorpt_coefficient_mu 3.786
_exptl_absorpt_correction_T_max 0.4512
_exptl_absorpt_correction_T_min 0.3508
_exptl_crystal_colour red
_exptl_crystal_density_diffrn 1.955
_exptl_crystal_density_method 'not measured'
_exptl_crystal_description block
_exptl_crystal_F_000 1528
_exptl_crystal_size_max 0.35
_exptl_crystal_size_mid 0.33
_exptl_crystal_size_min 0.25
_refine_diff_density_max 1.145
_refine_diff_density_min -0.719
_refine_diff_density_rms 0.124
_refine_ls_extinction_method none
_refine_ls_goodness_of_fit_ref 1.036
_refine_ls_hydrogen_treatment constr
_refine_ls_matrix_type full
_refine_ls_number_parameters 365
_refine_ls_number_reflns 5708
_refine_ls_number_restraints 0
_refine_ls_restrained_S_all 1.036
_refine_ls_R_factor_all 0.0375
_refine_ls_R_factor_gt 0.0302
_refine_ls_shift/su_max 0.002
_refine_ls_shift/su_mean 0.000
_refine_ls_structure_factor_coef Fsqd
_refine_ls_weighting_details 'calc w=1/[\s^2^(Fo^2^)+(0.0400P)^2^+2.3688P] where P=(Fo^2^+2Fc^2^)/3'
_refine_ls_weighting_scheme calc
_refine_ls_wR_factor_gt 0.0757
_refine_ls_wR_factor_ref 0.0792
_reflns_number_gt 4869
_reflns_number_total 5708
_reflns_threshold_expression >2sigma(I)
_cod_data_source_file c3ce42091d.txt
_cod_data_source_block 15
_cod_depositor_comments
;
The following automatic conversions were performed:

'_symmetry_cell_setting' value 'Monoclinic' changed to 'monoclinic'
according to
/usr/data/users/saulius/crontab/automatic-downloads/current/RSC/lib/dictionaries/cif_core.dic
dictionary named 'cif_core.dic' version 2.4.2 from 2011-04-26.

Automatic conversion script
Id: cif_fix_values 2281 2013-09-26 08:29:07Z andrius 
;
_cod_original_sg_symbol_H-M 'P2(1)/c  '
_cod_database_code 7214185

loop_
_symmetry_equiv_pos_as_xyz
'x, y, z'
'-x, y+1/2, -z+1/2'
'-x, -y, -z'
'x, -y-1/2, z-1/2'

loop_
_atom_site_label
_atom_site_type_symbol
_atom_site_fract_x
_atom_site_fract_y
_atom_site_fract_z
_atom_site_U_iso_or_equiv
_atom_site_adp_type
_atom_site_occupancy
_atom_site_symmetry_multiplicity
_atom_site_calc_flag
_atom_site_refinement_flags
Yb1 Yb 0.061896(18) 0.864206(8) 0.003237(11) 0.02373(7) Uani 1 1 d .
S1 S 0.18291(11) 0.79039(5) -0.54967(7) 0.0291(2) Uani 1 1 d .
S2 S -0.18994(12) 0.91254(6) -0.80874(7) 0.0342(2) Uani 1 1 d .
N3 N -0.1655(4) 0.80884(16) -0.0579(2) 0.0291(8) Uani 1 1 d .
N1 N 0.2925(4) 0.88954(18) -0.0804(2) 0.0314(8) Uani 1 1 d .
N2 N 0.0484(4) 0.84728(16) -0.1772(2) 0.0265(7) Uani 1 1 d .
C5 C 0.2938(5) 0.8916(2) -0.1807(3) 0.0308(9) Uani 1 1 d .
C6 C 0.1517(5) 0.87337(19) -0.2338(3) 0.0271(9) Uani 1 1 d .
C10 C -0.0777(4) 0.82652(19) -0.2208(3) 0.0276(9) Uani 1 1 d .
C1 C 0.4179(5) 0.9060(3) -0.0298(4) 0.0449(12) Uani 1 1 d .
H1A H 0.4173 0.9062 0.0391 0.054 Uiso 1 1 calc R
C4 C 0.4195(5) 0.9083(2) -0.2292(4) 0.0437(12) Uani 1 1 d .
H4A H 0.4181 0.9093 -0.2981 0.052 Uiso 1 1 calc R
C7 C 0.1289(5) 0.8815(2) -0.3352(3) 0.0342(10) Uani 1 1 d .
H7A H 0.2007 0.9009 -0.3721 0.041 Uiso 1 1 calc R
C2 C 0.5472(5) 0.9226(3) -0.0744(4) 0.0505(13) Uani 1 1 d .
H2A H 0.6321 0.9329 -0.0363 0.061 Uiso 1 1 calc R
C3 C 0.5489(6) 0.9236(3) -0.1748(4) 0.0534(14) Uani 1 1 d .
H3A H 0.6352 0.9344 -0.2067 0.064 Uiso 1 1 calc R
C11 C -0.1859(4) 0.7967(2) -0.1561(3) 0.0292(9) Uani 1 1 d .
O6 O -0.0946(4) 0.87269(14) -0.8692(2) 0.0350(7) Uani 1 1 d .
O5 O -0.3435(4) 0.8938(2) -0.8176(3) 0.0628(11) Uani 1 1 d .
O4 O -0.1649(5) 0.97643(17) -0.8249(3) 0.0567(10) Uani 1 1 d .
C19 C -0.1291(5) 0.8966(2) -0.6847(3) 0.0290(9) Uani 1 1 d .
O3 O 0.2992(3) 0.82237(15) -0.4922(2) 0.0385(7) Uani 1 1 d .
O2 O 0.1217(3) 0.73902(14) -0.4926(2) 0.0339(7) Uani 1 1 d .
O1 O 0.2251(4) 0.77169(16) -0.6472(2) 0.0418(8) Uani 1 1 d .
O7 O 0.1371(3) 0.95928(14) 0.0668(2) 0.0329(7) Uani 1 1 d .
C22 C 0.0637(4) 1.00578(19) 0.0394(3) 0.0257(8) Uani 1 1 d .
C15 C -0.2622(5) 0.7828(2) 0.0035(3) 0.0405(11) Uani 1 1 d .
H15A H -0.2506 0.7911 0.0709 0.049 Uiso 1 1 calc R
C12 C -0.2983(5) 0.7585(2) -0.1922(4) 0.0434(12) Uani 1 1 d .
H12A H -0.3096 0.7509 -0.2599 0.052 Uiso 1 1 calc R
C8 C -0.0019(5) 0.8605(2) -0.3807(3) 0.0323(10) Uani 1 1 d .
C9 C -0.1062(5) 0.8318(2) -0.3231(3) 0.0328(10) Uani 1 1 d .
H9A H -0.1941 0.8163 -0.3522 0.039 Uiso 1 1 calc R
C18 C -0.0135(5) 0.85593(19) -0.6652(3) 0.0287(9) Uani 1 1 d .
H18A H 0.0339 0.8371 -0.7172 0.034 Uiso 1 1 calc R
C14 C -0.3767(6) 0.7447(3) -0.0274(4) 0.0502(13) Uani 1 1 d .
H14A H -0.4411 0.7282 0.0180 0.060 Uiso 1 1 calc R
C13 C -0.3942(5) 0.7316(3) -0.1263(4) 0.0507(13) Uani 1 1 d .
H13A H -0.4691 0.7051 -0.1491 0.061 Uiso 1 1 calc R
C17 C 0.0320(4) 0.8432(2) -0.5675(3) 0.0273(8) Uani 1 1 d .
C20 C -0.2007(5) 0.9253(2) -0.6086(3) 0.0432(12) Uani 1 1 d .
H20A H -0.2773 0.9531 -0.6225 0.052 Uiso 1 1 calc R
O8 O 0.0839(3) 1.05967(13) 0.0674(2) 0.0290(6) Uani 1 1 d .
C16 C -0.0391(5) 0.8714(2) -0.4889(3) 0.0350(10) Uani 1 1 d .
C21 C -0.1573(6) 0.9121(3) -0.5117(3) 0.0477(13) Uani 1 1 d .
H21A H -0.2073 0.9305 -0.4604 0.057 Uiso 1 1 calc R
O1W O 0.2265(4) 0.84689(15) 0.1355(2) 0.0387(7) Uani 1 1 d .
H1WA H 0.1717 0.8334 0.1810 0.058 Uiso 1 1 d R
H1WB H 0.2789 0.8168 0.1164 0.058 Uiso 1 1 d R
O2W O 0.3831(4) 0.74439(18) 0.1792(3) 0.0586(10) Uani 1 1 d .
H2WA H 0.4113 0.7079 0.1651 0.088 Uiso 1 1 d R
H2WB H 0.3910 0.7483 0.2415 0.088 Uiso 1 1 d R
O3W O 0.3829(5) 0.9223(3) 0.2647(4) 0.109(2) Uani 1 1 d .
H3WA H 0.4645 0.9187 0.2336 0.163 Uiso 1 1 d R
H3WB H 0.3151 0.9317 0.2239 0.163 Uiso 1 1 d R
O4W O 0.1492(6) 1.0075(3) 0.2887(5) 0.123(2) Uani 1 1 d .
H4WA H 0.1269 1.0456 0.2886 0.185 Uiso 1 1 d R
H4WB H 0.0848 0.9888 0.3220 0.185 Uiso 1 1 d R
O5W O 0.3933(11) 0.9529(5) 0.4794(7) 0.206(4) Uiso 1 1 d .
H5WA H 0.4190 0.9153 0.4834 0.308 Uiso 1 1 d R
H5WB H 0.3042 0.9551 0.5005 0.308 Uiso 1 1 d R

loop_
_atom_site_aniso_label
_atom_site_aniso_U_11
_atom_site_aniso_U_22
_atom_site_aniso_U_33
_atom_site_aniso_U_23
_atom_site_aniso_U_13
_atom_site_aniso_U_12
Yb1 0.02673(10) 0.02865(11) 0.01565(10) -0.00044(6) -0.00137(6) -0.00085(7)
S1 0.0298(5) 0.0345(6) 0.0231(5) 0.0016(4) 0.0017(4) 0.0041(4)
S2 0.0363(6) 0.0487(7) 0.0175(5) 0.0040(4) 0.0009(4) 0.0072(5)
N3 0.0298(17) 0.037(2) 0.0204(17) -0.0001(14) 0.0015(14) -0.0028(15)
N1 0.0286(18) 0.042(2) 0.0232(18) -0.0004(15) -0.0017(14) -0.0011(16)
N2 0.0279(17) 0.0339(19) 0.0177(16) -0.0012(13) 0.0009(13) 0.0001(14)
C5 0.028(2) 0.037(2) 0.027(2) -0.0001(18) 0.0005(17) 0.0008(18)
C6 0.028(2) 0.033(2) 0.020(2) 0.0011(16) 0.0017(16) 0.0010(17)
C10 0.032(2) 0.032(2) 0.0182(19) -0.0027(16) -0.0004(16) 0.0017(17)
C1 0.036(3) 0.063(3) 0.035(3) -0.004(2) -0.005(2) -0.011(2)
C4 0.039(3) 0.059(3) 0.033(2) 0.003(2) 0.008(2) -0.005(2)
C7 0.036(2) 0.045(3) 0.022(2) -0.0001(18) 0.0044(18) 0.001(2)
C2 0.029(2) 0.068(4) 0.054(3) -0.004(3) -0.006(2) -0.009(2)
C3 0.032(3) 0.070(4) 0.059(3) 0.003(3) 0.014(2) -0.006(2)
C11 0.027(2) 0.037(2) 0.023(2) 0.0005(17) -0.0014(16) 0.0026(18)
O6 0.0427(18) 0.0449(19) 0.0174(14) -0.0001(12) 0.0029(13) 0.0026(14)
O5 0.0345(19) 0.120(4) 0.0332(19) -0.004(2) -0.0049(15) 0.003(2)
O4 0.087(3) 0.043(2) 0.041(2) 0.0134(16) 0.0172(19) 0.0216(19)
C19 0.032(2) 0.037(2) 0.0172(19) 0.0023(17) -0.0012(16) 0.0017(18)
O3 0.0284(15) 0.0448(19) 0.0419(18) 0.0004(15) -0.0034(13) -0.0020(14)
O2 0.0407(17) 0.0301(17) 0.0310(16) 0.0058(12) 0.0012(13) 0.0000(13)
O1 0.0452(18) 0.052(2) 0.0292(16) -0.0024(14) 0.0083(14) 0.0111(16)
O7 0.0340(16) 0.0351(17) 0.0288(16) -0.0016(13) -0.0080(13) 0.0026(13)
C22 0.026(2) 0.033(2) 0.0182(19) -0.0003(16) -0.0012(15) -0.0039(17)
C15 0.042(3) 0.051(3) 0.029(2) 0.001(2) 0.004(2) -0.013(2)
C12 0.033(2) 0.063(3) 0.033(2) -0.010(2) -0.005(2) -0.010(2)
C8 0.036(2) 0.044(3) 0.016(2) 0.0005(17) 0.0016(17) 0.0119(19)
C9 0.034(2) 0.041(3) 0.023(2) -0.0044(18) -0.0045(17) 0.0020(19)
C18 0.034(2) 0.034(2) 0.018(2) -0.0003(16) 0.0050(16) -0.0001(18)
C14 0.038(3) 0.067(4) 0.046(3) 0.006(3) 0.007(2) -0.015(3)
C13 0.035(3) 0.066(4) 0.050(3) -0.001(3) -0.003(2) -0.019(2)
C17 0.030(2) 0.030(2) 0.022(2) 0.0015(16) 0.0027(16) 0.0016(17)
C20 0.047(3) 0.057(3) 0.026(2) -0.003(2) 0.001(2) 0.022(2)
O8 0.0328(15) 0.0282(16) 0.0253(15) -0.0038(12) -0.0065(12) -0.0007(12)
C16 0.037(2) 0.049(3) 0.020(2) 0.0025(18) 0.0009(18) 0.005(2)
C21 0.052(3) 0.071(4) 0.021(2) -0.006(2) 0.005(2) 0.026(3)
O1W 0.0459(18) 0.0415(18) 0.0281(16) -0.0002(14) -0.0059(14) 0.0033(15)
O2W 0.065(2) 0.064(3) 0.047(2) -0.0012(18) -0.0035(19) 0.008(2)
O3W 0.061(3) 0.139(5) 0.125(5) -0.068(4) -0.004(3) -0.009(3)
O4W 0.125(5) 0.134(6) 0.110(5) -0.020(4) 0.011(4) -0.005(5)

loop_
_atom_type_symbol
_atom_type_description
_atom_type_scat_dispersion_real
_atom_type_scat_dispersion_imag
_atom_type_scat_source
C C 0.0033 0.0016 'International Tables Vol C Tables 4.2.6.8 and 6.1.1.4'
H H 0.0000 0.0000 'International Tables Vol C Tables 4.2.6.8 and 6.1.1.4'
N N 0.0061 0.0033 'International Tables Vol C Tables 4.2.6.8 and 6.1.1.4'
O O 0.0106 0.0060 'International Tables Vol C Tables 4.2.6.8 and 6.1.1.4'
S S 0.1246 0.1234 'International Tables Vol C Tables 4.2.6.8 and 6.1.1.4'
Yb Yb -0.3850 5.5486 'International Tables Vol C Tables 4.2.6.8 and 6.1.1.4'

loop_
_geom_angle_atom_site_label_1
_geom_angle_atom_site_label_2
_geom_angle_atom_site_label_3
_geom_angle
_geom_angle_site_symmetry_1
_geom_angle_site_symmetry_3
O6 Yb1 O8 84.09(10) 1_556 3_575
O6 Yb1 O1W 79.77(11) 1_556 .
O8 Yb1 O1W 141.09(10) 3_575 .
O6 Yb1 O2 102.15(11) 1_556 4_576
O8 Yb1 O2 147.14(10) 3_575 4_576
O1W Yb1 O2 71.38(11) . 4_576
O6 Yb1 O7 80.05(11) 1_556 .
O8 Yb1 O7 70.42(9) 3_575 .
O1W Yb1 O7 72.04(11) . .
O2 Yb1 O7 142.27(10) 4_576 .
O6 Yb1 N1 152.40(12) 1_556 .
O8 Yb1 N1 97.11(11) 3_575 .
O1W Yb1 N1 82.34(12) . .
O2 Yb1 N1 91.75(12) 4_576 .
O7 Yb1 N1 74.51(11) . .
O6 Yb1 N2 138.92(11) 1_556 .
O8 Yb1 N2 72.00(11) 3_575 .
O1W Yb1 N2 138.43(12) . .
O2 Yb1 N2 83.18(11) 4_576 .
O7 Yb1 N2 120.00(11) . .
N1 Yb1 N2 65.78(11) . .
O6 Yb1 N3 76.56(11) 1_556 .
O8 Yb1 N3 76.35(11) 3_575 .
O1W Yb1 N3 132.25(11) . .
O2 Yb1 N3 73.94(11) 4_576 .
O7 Yb1 N3 140.90(11) . .
N1 Yb1 N3 130.66(11) . .
N2 Yb1 N3 65.76(11) . .
O6 Yb1 C22 80.50(10) 1_556 3_575
O8 Yb1 C22 20.66(9) 3_575 3_575
O1W Yb1 C22 120.81(11) . 3_575
O2 Yb1 C22 167.77(10) 4_576 3_575
O7 Yb1 C22 49.79(10) . 3_575
N1 Yb1 C22 90.95(11) . 3_575
N2 Yb1 C22 87.07(11) . 3_575
N3 Yb1 C22 95.34(11) . 3_575
O6 Yb1 C22 78.51(10) 1_556 .
O8 Yb1 C22 49.60(9) 3_575 .
O1W Yb1 C22 92.34(11) . .
O2 Yb1 C22 163.13(10) 4_576 .
O7 Yb1 C22 20.86(9) . .
N1 Yb1 C22 81.41(11) . .
N2 Yb1 C22 107.59(11) . .
N3 Yb1 C22 122.05(11) . .
C22 Yb1 C22 28.94(13) 3_575 .
O1 S1 O3 114.49(19) . .
O1 S1 O2 112.24(19) . .
O3 S1 O2 110.97(18) . .
O1 S1 C17 106.41(19) . .
O3 S1 C17 106.83(19) . .
O2 S1 C17 105.21(19) . .
O4 S2 O5 114.8(3) . .
O4 S2 O6 112.8(2) . .
O5 S2 O6 111.0(2) . .
O4 S2 C19 106.8(2) . .
O5 S2 C19 106.4(2) . .
O6 S2 C19 104.02(19) . .
C15 N3 C11 116.9(4) . .
C15 N3 Yb1 122.7(3) . .
C11 N3 Yb1 119.8(3) . .
C1 N1 C5 117.4(4) . .
C1 N1 Yb1 122.0(3) . .
C5 N1 Yb1 120.4(3) . .
C10 N2 C6 118.8(3) . .
C10 N2 Yb1 119.7(2) . .
C6 N2 Yb1 119.2(3) . .
N1 C5 C4 121.5(4) . .
N1 C5 C6 115.6(4) . .
C4 C5 C6 122.9(4) . .
N2 C6 C7 122.2(4) . .
N2 C6 C5 115.6(4) . .
C7 C6 C5 122.1(4) . .
N2 C10 C9 121.8(4) . .
N2 C10 C11 116.9(3) . .
C9 C10 C11 121.3(4) . .
N1 C1 C2 123.5(4) . .
C5 C4 C3 119.7(4) . .
C8 C7 C6 119.2(4) . .
C3 C2 C1 118.9(5) . .
C2 C3 C4 118.9(5) . .
N3 C11 C12 122.1(4) . .
N3 C11 C10 115.1(4) . .
C12 C11 C10 122.8(4) . .
S2 O6 Yb1 148.28(19) . 1_554
C20 C19 C18 121.0(4) . .
C20 C19 S2 118.6(3) . .
C18 C19 S2 120.4(3) . .
S1 O2 Yb1 144.59(18) . 4_575
C22 O7 Yb1 117.8(2) . .
O8 C22 O7 127.0(4) . .
O8 C22 C22 117.1(5) . 3_575
O7 C22 C22 115.8(4) . 3_575
O8 C22 Yb1 40.65(19) . 3_575
O7 C22 Yb1 167.4(3) . 3_575
C22 C22 Yb1 76.5(3) 3_575 3_575
O8 C22 Yb1 168.2(3) . .
O7 C22 Yb1 41.37(18) . .
C22 C22 Yb1 74.5(3) 3_575 .
Yb1 C22 Yb1 151.06(13) 3_575 .
N3 C15 C14 124.0(4) . .
C11 C12 C13 119.2(4) . .
C7 C8 C9 118.7(4) . .
C7 C8 C16 122.2(4) . .
C9 C8 C16 119.0(4) . .
C8 C9 C10 119.2(4) . .
C19 C18 C17 119.9(4) . .
C13 C14 C15 118.6(5) . .
C14 C13 C12 119.0(5) . .
C18 C17 C16 120.3(4) . .
C18 C17 S1 116.7(3) . .
C16 C17 S1 123.0(3) . .
C19 C20 C21 119.2(4) . .
C22 O8 Yb1 118.7(2) . 3_575
C17 C16 C21 118.1(4) . .
C17 C16 C8 125.1(4) . .
C21 C16 C8 116.7(4) . .
C20 C21 C16 121.4(4) . .

loop_
_geom_bond_atom_site_label_1
_geom_bond_atom_site_label_2
_geom_bond_distance
_geom_bond_site_symmetry_2
Yb1 O6 2.269(3) 1_556
Yb1 O8 2.295(3) 3_575
Yb1 O1W 2.304(3) .
Yb1 O2 2.309(3) 4_576
Yb1 O7 2.329(3) .
Yb1 N1 2.456(3) .
Yb1 N2 2.461(3) .
Yb1 N3 2.483(3) .
Yb1 C22 3.091(4) 3_575
Yb1 C22 3.119(4) .
S1 O1 1.442(3) .
S1 O3 1.453(3) .
S1 O2 1.475(3) .
S1 C17 1.785(4) .
S2 O4 1.426(4) .
S2 O5 1.437(4) .
S2 O6 1.484(3) .
S2 C19 1.775(4) .
N3 C15 1.347(5) .
N3 C11 1.357(5) .
N1 C1 1.342(5) .
N1 C5 1.355(5) .
N2 C10 1.334(5) .
N2 C6 1.349(5) .
C5 C4 1.374(6) .
C5 C6 1.492(6) .
C6 C7 1.388(6) .
C10 C9 1.400(5) .
C10 C11 1.479(6) .
C1 C2 1.374(7) .
C4 C3 1.390(7) .
C7 C8 1.381(6) .
C2 C3 1.356(7) .
C11 C12 1.382(6) .
O6 Yb1 2.269(3) 1_554
C19 C20 1.380(6) .
C19 C18 1.382(6) .
O2 Yb1 2.309(3) 4_575
O7 C22 1.255(5) .
C22 O8 1.243(5) .
C22 C22 1.552(7) 3_575
C22 Yb1 3.091(4) 3_575
C15 C14 1.372(6) .
C12 C13 1.390(7) .
C8 C9 1.387(6) .
C8 C16 1.505(6) .
C18 C17 1.394(6) .
C14 C13 1.369(7) .
C17 C16 1.400(6) .
C20 C21 1.381(6) .
O8 Yb1 2.295(3) 3_575
C16 C21 1.406(6) .
